data_8103118
loop_
_publ_author_name
'Qin Huang'
'Chuang Zhang'
'Xiaoping Rao'
'Li-Hong Diao'

_publ_section_title
;
 Crystal structure of 2-chloro-5-fluoro-N-(4-fluorophenyl)benzamide,
 C13H8ClF2NO
;
_journal_issue 1
_journal_name_full 'Zeitschrift f\"ur Kristallographie - New Crystal Structures'
_journal_page_first 145
_journal_volume 226
_journal_year 2011
_chemical_formula_moiety 'C13 H8 Cl F2 N O '
_chemical_formula_sum 'C13 H8 Cl F2 N O'
_chemical_formula_weight 267.65
_chemical_name_systematic
; 
2-Chloro-5-fluoro-N-(4-fluorophenyl)benzamide,
C~13~H~8~ClF~2~NO    
;
_space_group_IT_number 2
_symmetry_cell_setting triclinic
_symmetry_space_group_name_Hall '-P 1'
_symmetry_space_group_name_H-M 'P -1'
_atom_sites_solution_hydrogens geom
_atom_sites_solution_primary direct
_atom_sites_solution_secondary difmap
_audit_creation_method SHELXL-97
_cell_angle_alpha 77.5240(10)
_cell_angle_beta 87.022(2)
_cell_angle_gamma 84.251(2)
_cell_formula_units_Z 2
_cell_length_a 5.0624(7)
_cell_length_b 8.6997(8)
_cell_length_c 13.5339(13)
_cell_measurement_temperature 298(2)
_cell_volume 578.77(11)
_computing_cell_refinement 'SMART '
_computing_data_collection 'SMART (Siemens, 1996)'
_computing_data_reduction 'SAINT (Siemens, 1996)'
_computing_molecular_graphics 'SHELXTL (Sheldrick, 1997)'
_computing_publication_material 'SHELXTL '
_computing_structure_refinement 'SHELXL-97 (Sheldrick, 1997)'
_computing_structure_solution 'SHELXS-97 (Sheldrick, 1990)'
_diffrn_ambient_temperature 298(2)
_diffrn_measured_fraction_theta_full 0.976
_diffrn_measured_fraction_theta_max 0.976
_diffrn_measurement_device_type 'Bruker SMART CCD'
_diffrn_measurement_method '\f and \w scans'
_diffrn_radiation_monochromator graphite
_diffrn_radiation_source 'fine-focus sealed tube'
_diffrn_radiation_type MoK\a
_diffrn_radiation_wavelength 0.71073
_diffrn_reflns_av_R_equivalents 0.0235
_diffrn_reflns_av_sigmaI/netI 0.0424
_diffrn_reflns_limit_h_max 5
_diffrn_reflns_limit_h_min -6
_diffrn_reflns_limit_k_max 10
_diffrn_reflns_limit_k_min -9
_diffrn_reflns_limit_l_max 16
_diffrn_reflns_limit_l_min -8
_diffrn_reflns_number 2969
_diffrn_reflns_theta_full 25.01
_diffrn_reflns_theta_max 25.01
_diffrn_reflns_theta_min 1.54
_exptl_absorpt_coefficient_mu 0.341
_exptl_absorpt_correction_T_max 0.8671
_exptl_absorpt_correction_T_min 0.8533
_exptl_absorpt_correction_type multi-scan
_exptl_absorpt_process_details 'SADABS (Sheldrick, 1996)'
_exptl_crystal_colour colorless
_exptl_crystal_density_diffrn 1.536
_exptl_crystal_density_method 'not measured'
_exptl_crystal_description block
_exptl_crystal_F_000 272
_exptl_crystal_size_max 0.48
_exptl_crystal_size_mid 0.44
_exptl_crystal_size_min 0.43
_refine_diff_density_max 0.281
_refine_diff_density_min -0.243
_refine_diff_density_rms 0.052
_refine_ls_extinction_coef 0.064(9)
_refine_ls_extinction_expression Fc^*^=kFc[1+0.001xFc^2^\l^3^/sin(2\q)]^-1/4^
_refine_ls_extinction_method SHELXL
_refine_ls_goodness_of_fit_ref 1.113
_refine_ls_hydrogen_treatment constr
_refine_ls_matrix_type full
_refine_ls_number_parameters 164
_refine_ls_number_reflns 1981
_refine_ls_number_restraints 0
_refine_ls_restrained_S_all 1.113
_refine_ls_R_factor_all 0.0656
_refine_ls_R_factor_gt 0.0509
_refine_ls_shift/su_max 0.000
_refine_ls_shift/su_mean 0.000
_refine_ls_structure_factor_coef Fsqd
_refine_ls_weighting_details 'calc w=1/[\s^2^(Fo^2^)+(0.0479P)^2^+0.8692P] where P=(Fo^2^+2Fc^2^)/3'
_refine_ls_weighting_scheme calc
_refine_ls_wR_factor_gt 0.1514
_refine_ls_wR_factor_ref 0.1623
_reflns_number_gt 1521
_reflns_number_total 1981
_reflns_threshold_expression >2sigma(I)
_cod_data_source_file 1267-3329.cff
_cod_data_source_block New_Global_Publ_Block
_cod_depositor_comments
;
The following automatic conversions were performed:

'_symmetry_cell_setting' value 'Triclinic' changed to 'triclinic'
according to /home/saulius/struct/CIF-dictionaries/cif_core.dic
dictionary named 'cif_core.dic' version 2.4.1 from 2010-06-29.

Automatic conversion script
Id: cif_fix_values 1715 2011-07-08 13:25:40Z adriana 
;
_cod_original_sg_symbol_H-M ' P-1 '
_cod_database_code 8103118

loop_
_symmetry_equiv_pos_as_xyz
'x, y, z'
'-x, -y, -z'

loop_
_atom_site_label
_atom_site_type_symbol
_atom_site_fract_x
_atom_site_fract_y
_atom_site_fract_z
_atom_site_U_iso_or_equiv
_atom_site_adp_type
_atom_site_occupancy
_atom_site_symmetry_multiplicity
_atom_site_calc_flag
_atom_site_refinement_flags
Cl1 Cl 1.9256(2) 1.04217(14) 0.84543(9) 0.0703(5) Uani 1 1 d .
F1 F 1.0541(6) 1.5171(4) 0.8823(2) 0.0920(11) Uani 1 1 d .
F2 F 1.5567(6) 1.1946(4) 0.20123(19) 0.0865(10) Uani 1 1 d .
N1 N 1.4509(5) 1.2560(4) 0.5993(2) 0.0434(8) Uani 1 1 d .
H1 H 1.2905 1.2591 0.6236 0.052 Uiso 1 1 calc R
O1 O 1.8793(5) 1.2633(4) 0.6356(2) 0.0581(8) Uani 1 1 d .
C1 C 1.6451(7) 1.2632(4) 0.6619(3) 0.0417(8) Uani 1 1 d .
C2 C 1.5500(7) 1.2780(4) 0.7662(3) 0.0409(8) Uani 1 1 d .
C3 C 1.6693(7) 1.1873(5) 0.8531(3) 0.0483(9) Uani 1 1 d .
C4 C 1.5815(9) 1.2084(6) 0.9480(3) 0.0621(12) Uani 1 1 d .
H4 H 1.6623 1.1463 1.0052 0.075 Uiso 1 1 calc R
C5 C 1.3758(9) 1.3204(6) 0.9592(3) 0.0637(12) Uani 1 1 d .
H5 H 1.3189 1.3368 1.0229 0.076 Uiso 1 1 calc R
C6 C 1.2588(8) 1.4062(5) 0.8737(3) 0.0596(11) Uani 1 1 d .
C7 C 1.3399(7) 1.3871(5) 0.7788(3) 0.0511(10) Uani 1 1 d .
H7 H 1.2534 1.4478 0.7226 0.061 Uiso 1 1 calc R
C8 C 1.4887(7) 1.2437(4) 0.4957(3) 0.0386(8) Uani 1 1 d .
C9 C 1.3015(8) 1.3187(5) 0.4280(3) 0.0554(11) Uani 1 1 d .
H9 H 1.1589 1.3814 0.4489 0.067 Uiso 1 1 calc R
C10 C 1.3239(9) 1.3014(6) 0.3284(3) 0.0694(13) Uani 1 1 d .
H10 H 1.1970 1.3520 0.2821 0.083 Uiso 1 1 calc R
C11 C 1.5335(9) 1.2097(5) 0.2995(3) 0.0546(10) Uani 1 1 d .
C12 C 1.7208(9) 1.1331(5) 0.3648(3) 0.0599(11) Uani 1 1 d .
H12 H 1.8623 1.0702 0.3433 0.072 Uiso 1 1 calc R
C13 C 1.6970(8) 1.1504(5) 0.4643(3) 0.0586(11) Uani 1 1 d .
H13 H 1.8235 1.0983 0.5103 0.070 Uiso 1 1 calc R

loop_
_atom_site_aniso_label
_atom_site_aniso_U_11
_atom_site_aniso_U_22
_atom_site_aniso_U_33
_atom_site_aniso_U_23
_atom_site_aniso_U_13
_atom_site_aniso_U_12
Cl1 0.0707(8) 0.0755(8) 0.0590(7) -0.0156(5) -0.0081(5) 0.0269(6)
F1 0.084(2) 0.122(2) 0.0660(18) -0.0393(17) -0.0009(14) 0.0504(18)
F2 0.095(2) 0.130(3) 0.0382(14) -0.0277(15) -0.0015(13) -0.0043(18)
N1 0.0278(15) 0.064(2) 0.0415(17) -0.0204(14) 0.0009(12) -0.0005(13)
O1 0.0276(14) 0.103(2) 0.0487(16) -0.0272(15) 0.0013(11) -0.0047(13)
C1 0.0332(19) 0.052(2) 0.041(2) -0.0146(16) 0.0003(15) 0.0003(15)
C2 0.0344(18) 0.052(2) 0.0389(19) -0.0145(16) -0.0002(15) -0.0046(15)
C3 0.042(2) 0.056(2) 0.047(2) -0.0146(18) -0.0048(16) 0.0033(17)
C4 0.068(3) 0.076(3) 0.039(2) -0.012(2) -0.0050(19) 0.012(2)
C5 0.069(3) 0.081(3) 0.042(2) -0.024(2) 0.003(2) 0.007(2)
C6 0.051(2) 0.076(3) 0.053(2) -0.027(2) 0.0038(19) 0.014(2)
C7 0.043(2) 0.066(3) 0.044(2) -0.0152(18) -0.0025(17) 0.0042(18)
C8 0.0345(18) 0.0443(19) 0.0381(19) -0.0107(15) 0.0005(14) -0.0048(15)
C9 0.047(2) 0.067(3) 0.046(2) -0.0059(19) 0.0014(17) 0.0141(19)
C10 0.061(3) 0.100(4) 0.039(2) -0.002(2) -0.0112(19) 0.012(3)
C11 0.059(3) 0.069(3) 0.036(2) -0.0124(18) 0.0021(18) -0.009(2)
C12 0.056(3) 0.074(3) 0.053(2) -0.030(2) 0.000(2) 0.012(2)
C13 0.051(2) 0.079(3) 0.047(2) -0.026(2) -0.0117(18) 0.020(2)

loop_
_atom_type_symbol
_atom_type_description
_atom_type_scat_dispersion_real
_atom_type_scat_dispersion_imag
_atom_type_scat_source
C C 0.0033 0.0016 'International Tables Vol C Tables 4.2.6.8 and 6.1.1.4'
H H 0.0000 0.0000 'International Tables Vol C Tables 4.2.6.8 and 6.1.1.4'
O O 0.0106 0.0060 'International Tables Vol C Tables 4.2.6.8 and 6.1.1.4'
N N 0.0061 0.0033 'International Tables Vol C Tables 4.2.6.8 and 6.1.1.4'
F F 0.0171 0.0103 'International Tables Vol C Tables 4.2.6.8 and 6.1.1.4'
Cl Cl 0.1484 0.1585 'International Tables Vol C Tables 4.2.6.8 and 6.1.1.4'

loop_
_geom_angle_atom_site_label_1
_geom_angle_atom_site_label_2
_geom_angle_atom_site_label_3
_geom_angle
C1 N1 C8 125.5(3)
C1 N1 H1 117.2
C8 N1 H1 117.2
O1 C1 N1 123.3(3)
O1 C1 C2 122.2(3)
N1 C1 C2 114.5(3)
C7 C2 C3 117.7(3)
C7 C2 C1 119.8(3)
C3 C2 C1 122.5(3)
C4 C3 C2 120.7(3)
C4 C3 Cl1 118.1(3)
C2 C3 Cl1 121.2(3)
C5 C4 C3 120.8(4)
C5 C4 H4 119.6
C3 C4 H4 119.6
C6 C5 C4 117.7(4)
C6 C5 H5 121.2
C4 C5 H5 121.2
F1 C6 C5 119.1(4)
F1 C6 C7 118.1(4)
C5 C6 C7 122.8(4)
C6 C7 C2 120.2(4)
C6 C7 H7 119.9
C2 C7 H7 119.9
C9 C8 C13 119.5(3)
C9 C8 N1 118.7(3)
C13 C8 N1 121.7(3)
C8 C9 C10 120.1(4)
C8 C9 H9 119.9
C10 C9 H9 119.9
C11 C10 C9 119.0(4)
C11 C10 H10 120.5
C9 C10 H10 120.5
C12 C11 C10 122.3(4)
C12 C11 F2 118.9(4)
C10 C11 F2 118.9(4)
C11 C12 C13 118.5(4)
C11 C12 H12 120.8
C13 C12 H12 120.8
C8 C13 C12 120.7(4)
C8 C13 H13 119.7
C12 C13 H13 119.7

loop_
_geom_bond_atom_site_label_1
_geom_bond_atom_site_label_2
_geom_bond_distance
Cl1 C3 1.733(4)
F1 C6 1.361(5)
F2 C11 1.362(4)
N1 C1 1.346(5)
N1 C8 1.431(4)
N1 H1 0.8600
O1 C1 1.220(4)
C1 C2 1.495(5)
C2 C7 1.382(5)
C2 C3 1.396(5)
C3 C4 1.381(5)
C4 C5 1.379(6)
C4 H4 0.9300
C5 C6 1.362(6)
C5 H5 0.9300
C6 C7 1.368(5)
C7 H7 0.9300
C8 C9 1.367(5)
C8 C13 1.372(5)
C9 C10 1.387(6)
C9 H9 0.9300
C10 C11 1.356(6)
C10 H10 0.9300
C11 C12 1.353(6)
C12 C13 1.385(5)
C12 H12 0.9300
C13 H13 0.9300

loop_
_geom_hbond_atom_site_label_D
_geom_hbond_atom_site_label_H
_geom_hbond_atom_site_label_A
_geom_hbond_distance_DH
_geom_hbond_distance_HA
_geom_hbond_distance_DA
_geom_hbond_angle_DHA
_geom_hbond_site_symmetry_A
N1 H1 O1 0.86 2.08 2.906(4) 161.8 1_455

loop_
_geom_torsion_atom_site_label_1
_geom_torsion_atom_site_label_2
_geom_torsion_atom_site_label_3
_geom_torsion_atom_site_label_4
_geom_torsion
C8 N1 C1 O1 1.7(6)
C8 N1 C1 C2 179.2(3)
O1 C1 C2 C7 130.5(4)
N1 C1 C2 C7 -47.1(5)
O1 C1 C2 C3 -48.1(6)
N1 C1 C2 C3 134.3(4)
C7 C2 C3 C4 -0.9(6)
C1 C2 C3 C4 177.7(4)
C7 C2 C3 Cl1 177.5(3)
C1 C2 C3 Cl1 -3.9(5)
C2 C3 C4 C5 -0.6(7)
Cl1 C3 C4 C5 -179.1(4)
C3 C4 C5 C6 1.6(7)
C4 C5 C6 F1 179.6(4)
C4 C5 C6 C7 -1.1(8)
F1 C6 C7 C2 178.9(4)
C5 C6 C7 C2 -0.4(7)
C3 C2 C7 C6 1.4(6)
C1 C2 C7 C6 -177.2(4)
C1 N1 C8 C9 -145.1(4)
C1 N1 C8 C13 39.4(6)
C13 C8 C9 C10 -0.6(7)
N1 C8 C9 C10 -176.1(4)
C8 C9 C10 C11 -0.1(7)
C9 C10 C11 C12 0.6(7)
C9 C10 C11 F2 -179.2(4)
C10 C11 C12 C13 -0.4(7)
F2 C11 C12 C13 179.4(4)
C9 C8 C13 C12 0.7(7)
N1 C8 C13 C12 176.2(4)
C11 C12 C13 C8 -0.3(7)
